data_4108752
loop_
_publ_author_name
'Dongmei Liu'
'Li Dang'
'Yi Sun'
'Hoi-Shan Chan'
'Zhenyang Lin'
'Zuowei Xie'

_publ_section_title
;
 Hydrogen-Mediated Metal-Carbon to Metal-Boron Bond Conversion in
 Metal-Carboranyl Complexes
;
_journal_name_full 'Journal of the American Chemical Society'
_journal_page_first 16103
_journal_page_last 16110
_journal_paper_doi 10.1021/ja8067098
_journal_volume 130
_journal_year 2008
_chemical_formula_sum 'C33 H40 B10 N P Ru'
_chemical_formula_weight 690.80
_chemical_name_systematic
;

 ?

;
_space_group_IT_number 2
_symmetry_cell_setting triclinic
_symmetry_space_group_name_Hall '-P 1'
_symmetry_space_group_name_H-M 'P -1'
_atom_sites_solution_hydrogens geom
_atom_sites_solution_primary direct
_atom_sites_solution_secondary difmap
_audit_creation_method SHELXL-97
_cell_angle_alpha 97.231(2)
_cell_angle_beta 90.234(2)
_cell_angle_gamma 92.507(2)
_cell_formula_units_Z 2
_cell_length_a 10.4337(12)
_cell_length_b 10.7500(12)
_cell_length_c 15.0934(17)
_cell_measurement_reflns_used 913
_cell_measurement_temperature 293(2)
_cell_measurement_theta_max 28.03
_cell_measurement_theta_min 2.67
_cell_volume 1677.8(3)
_computing_cell_refinement 'Bruker SMART'
_computing_data_collection 'Bruker SMART'
_computing_data_reduction 'Bruker SAINT'
_computing_molecular_graphics 'Bruker SHELXTL'
_computing_publication_material 'Bruker SHELXTL'
_computing_structure_refinement 'SHELXL-97 (Sheldrick, 1997)'
_computing_structure_solution 'SHELXS-97 (Sheldrick, 1990)'
_diffrn_ambient_temperature 293(2)
_diffrn_measured_fraction_theta_full 0.978
_diffrn_measured_fraction_theta_max 0.978
_diffrn_measurement_device_type 'CCD area detector'
_diffrn_measurement_method 'phi and omega scans'
_diffrn_radiation_monochromator graphite
_diffrn_radiation_source 'fine-focus sealed tube'
_diffrn_radiation_type MoK\a
_diffrn_radiation_wavelength 0.71073
_diffrn_reflns_av_R_equivalents 0.0198
_diffrn_reflns_av_sigmaI/netI 0.0360
_diffrn_reflns_limit_h_max 13
_diffrn_reflns_limit_h_min -13
_diffrn_reflns_limit_k_max 10
_diffrn_reflns_limit_k_min -14
_diffrn_reflns_limit_l_max 19
_diffrn_reflns_limit_l_min -19
_diffrn_reflns_number 11457
_diffrn_reflns_theta_full 28.04
_diffrn_reflns_theta_max 28.04
_diffrn_reflns_theta_min 1.91
_exptl_absorpt_coefficient_mu 0.541
_exptl_absorpt_correction_T_max 1.0000
_exptl_absorpt_correction_T_min 0.778097
_exptl_absorpt_correction_type SADABS
_exptl_crystal_colour orange
_exptl_crystal_density_diffrn 1.367
_exptl_crystal_density_meas 0
_exptl_crystal_description block
_exptl_crystal_F_000 708
_exptl_crystal_size_max 0.40
_exptl_crystal_size_mid 0.30
_exptl_crystal_size_min 0.20
_refine_diff_density_max 0.547
_refine_diff_density_min -0.306
_refine_diff_density_rms 0.062
_refine_ls_extinction_method none
_refine_ls_goodness_of_fit_ref 1.050
_refine_ls_hydrogen_treatment riding
_refine_ls_matrix_type full
_refine_ls_number_parameters 415
_refine_ls_number_reflns 7959
_refine_ls_number_restraints 0
_refine_ls_restrained_S_all 1.050
_refine_ls_R_factor_all 0.0365
_refine_ls_R_factor_gt 0.0296
_refine_ls_shift/su_max 0.002
_refine_ls_shift/su_mean 0.000
_refine_ls_structure_factor_coef Fsqd
_refine_ls_weighting_details 'calc w=1/[\s^2^(Fo^2^)+(0.0392P)^2^+0.4510P] where P=(Fo^2^+2Fc^2^)/3'
_refine_ls_weighting_scheme calc
_refine_ls_wR_factor_gt 0.0743
_refine_ls_wR_factor_ref 0.0791
_reflns_number_gt 6997
_reflns_number_total 7959
_reflns_threshold_expression >2sigma(I)
_cod_data_source_file ja8067098_si_002_5.cif
_cod_data_source_block 6
_cod_database_code 4108752

loop_
_symmetry_equiv_pos_as_xyz
'x, y, z'
'-x, -y, -z'

loop_
_atom_site_label
_atom_site_type_symbol
_atom_site_fract_x
_atom_site_fract_y
_atom_site_fract_z
_atom_site_U_iso_or_equiv
_atom_site_adp_type
_atom_site_occupancy
_atom_site_symmetry_multiplicity
_atom_site_calc_flag
_atom_site_refinement_flags
Ru1 Ru 0.709491(14) 0.887207(13) 0.745431(9) 0.02441(5) Uani 1 1 d .
P1 P 0.92605(5) 0.86189(5) 0.74501(3) 0.02638(10) Uani 1 1 d .
N1 N 0.68848(17) 0.88709(16) 0.60390(11) 0.0341(4) Uani 1 1 d .
C1 C 0.55801(18) 0.65903(18) 0.83501(13) 0.0302(4) Uani 1 1 d .
C2 C 0.7024(2) 0.60836(19) 0.83039(13) 0.0318(4) Uani 1 1 d .
H2 H 0.7766 0.6568 0.8757 0.038 Uiso 1 1 calc R
C11 C 0.5310(2) 0.7794(2) 0.89945(14) 0.0359(5) Uani 1 1 d .
C12 C 0.3860(2) 0.7885(2) 0.9157(2) 0.0580(7) Uani 1 1 d .
H12A H 0.3419 0.7871 0.8596 0.087 Uiso 1 1 calc R
H12B H 0.3703 0.8654 0.9530 0.087 Uiso 1 1 calc R
H12C H 0.3552 0.7186 0.9447 0.087 Uiso 1 1 calc R
C13 C 0.5962(3) 0.7815(3) 0.99111(15) 0.0571(7) Uani 1 1 d .
H13A H 0.6871 0.7752 0.9835 0.086 Uiso 1 1 calc R
H13B H 0.5629 0.7119 1.0194 0.086 Uiso 1 1 calc R
H13C H 0.5793 0.8586 1.0277 0.086 Uiso 1 1 calc R
C14 C 0.57920(19) 0.89404(18) 0.85689(13) 0.0306(4) Uani 1 1 d .
C15 C 0.6888(2) 0.9734(2) 0.88417(14) 0.0358(4) Uani 1 1 d .
H15A H 0.7467 0.9633 0.9338 0.043 Uiso 1 1 calc R
C16 C 0.6928(2) 1.0770(2) 0.83332(16) 0.0433(5) Uani 1 1 d .
H16A H 0.7570 1.1469 0.8392 0.052 Uiso 1 1 calc R
C17 C 0.5908(2) 1.0600(2) 0.77309(17) 0.0452(6) Uani 1 1 d .
H17A H 0.5706 1.1168 0.7296 0.054 Uiso 1 1 calc R
C18 C 0.5172(2) 0.9478(2) 0.78640(15) 0.0370(5) Uani 1 1 d .
H18A H 0.4357 0.9180 0.7570 0.044 Uiso 1 1 calc R
C21 C 0.99121(19) 0.7830(2) 0.83631(14) 0.0322(4) Uani 1 1 d .
C22 C 0.9826(2) 0.8414(2) 0.92378(15) 0.0422(5) Uani 1 1 d .
H22A H 0.9530 0.9222 0.9342 0.051 Uiso 1 1 calc R
C23 C 1.0177(3) 0.7807(3) 0.99571(17) 0.0536(6) Uani 1 1 d .
H23A H 1.0110 0.8207 1.0537 0.064 Uiso 1 1 calc R
C24 C 1.0623(3) 0.6619(3) 0.9809(2) 0.0599(8) Uani 1 1 d .
H24A H 1.0853 0.6211 1.0290 0.072 Uiso 1 1 calc R
C25 C 1.0731(2) 0.6027(3) 0.8948(2) 0.0536(7) Uani 1 1 d .
H25A H 1.1034 0.5221 0.8850 0.064 Uiso 1 1 calc R
C26 C 1.0388(2) 0.6636(2) 0.82274(17) 0.0414(5) Uani 1 1 d .
H26A H 1.0477 0.6238 0.7649 0.050 Uiso 1 1 calc R
C27 C 1.0040(2) 0.77882(19) 0.64610(13) 0.0332(4) Uani 1 1 d .
C28 C 0.9276(2) 0.7131(2) 0.57888(14) 0.0392(5) Uani 1 1 d .
H28A H 0.8390 0.7081 0.5855 0.047 Uiso 1 1 calc R
C29 C 0.9827(3) 0.6544(3) 0.50144(17) 0.0555(7) Uani 1 1 d .
H29A H 0.9305 0.6131 0.4559 0.067 Uiso 1 1 calc R
C30 C 1.1129(3) 0.6573(3) 0.4923(2) 0.0677(9) Uani 1 1 d .
H30A H 1.1493 0.6185 0.4404 0.081 Uiso 1 1 calc R
C31 C 1.1899(3) 0.7177(3) 0.5599(2) 0.0726(9) Uani 1 1 d .
H31A H 1.2786 0.7172 0.5544 0.087 Uiso 1 1 calc R
C32 C 1.1364(2) 0.7794(3) 0.63621(18) 0.0536(7) Uani 1 1 d .
H32A H 1.1895 0.8213 0.6810 0.064 Uiso 1 1 calc R
C33 C 1.02472(19) 1.01196(19) 0.76079(13) 0.0326(4) Uani 1 1 d .
C34 C 1.1473(2) 1.0223(2) 0.79912(15) 0.0396(5) Uani 1 1 d .
H34A H 1.1811 0.9532 0.8206 0.048 Uiso 1 1 calc R
C35 C 1.2193(2) 1.1352(3) 0.80541(17) 0.0492(6) Uani 1 1 d .
H35A H 1.3015 1.1405 0.8299 0.059 Uiso 1 1 calc R
C36 C 1.1699(3) 1.2386(3) 0.77584(19) 0.0563(7) Uani 1 1 d .
H36A H 1.2185 1.3138 0.7805 0.068 Uiso 1 1 calc R
C37 C 1.0486(3) 1.2313(2) 0.73921(19) 0.0528(6) Uani 1 1 d .
H37A H 1.0148 1.3017 0.7194 0.063 Uiso 1 1 calc R
C38 C 0.9761(2) 1.1184(2) 0.73172(15) 0.0392(5) Uani 1 1 d .
H38A H 0.8940 1.1142 0.7069 0.047 Uiso 1 1 calc R
C39 C 0.7727(2) 0.9419(2) 0.55261(16) 0.0443(5) Uani 1 1 d .
H39A H 0.8477 0.9797 0.5791 0.053 Uiso 1 1 calc R
C40 C 0.7538(3) 0.9452(3) 0.46224(18) 0.0612(8) Uani 1 1 d .
H40A H 0.8158 0.9830 0.4291 0.073 Uiso 1 1 calc R
C41 C 0.6442(3) 0.8929(3) 0.42219(18) 0.0702(9) Uani 1 1 d .
H41A H 0.6298 0.8938 0.3614 0.084 Uiso 1 1 calc R
C42 C 0.5552(3) 0.8387(3) 0.47374(18) 0.0613(7) Uani 1 1 d .
H42A H 0.4789 0.8026 0.4484 0.074 Uiso 1 1 calc R
C43 C 0.5798(2) 0.8380(2) 0.56298(15) 0.0439(5) Uani 1 1 d .
H43A H 0.5179 0.8017 0.5970 0.053 Uiso 1 1 calc R
B3 B 0.6618(2) 0.6950(2) 0.73944(14) 0.0277(4) Uani 1 1 d .
B4 B 0.4926(2) 0.6357(2) 0.73196(17) 0.0348(5) Uani 1 1 d .
H4 H 0.4223 0.6983 0.7091 0.042 Uiso 1 1 calc R
B5 B 0.4481(3) 0.5350(2) 0.8127(2) 0.0430(6) Uani 1 1 d .
H5 H 0.3512 0.5320 0.8410 0.052 Uiso 1 1 calc R
B6 B 0.5853(3) 0.5204(2) 0.87853(19) 0.0430(6) Uani 1 1 d .
H6 H 0.5797 0.5086 0.9498 0.052 Uiso 1 1 calc R
B7 B 0.7439(2) 0.5483(2) 0.72627(16) 0.0322(5) Uani 1 1 d .
H7 H 0.8420 0.5511 0.7000 0.039 Uiso 1 1 calc R
B8 B 0.6073(2) 0.5625(2) 0.65989(17) 0.0362(5) Uani 1 1 d .
H8 H 0.6126 0.5739 0.5886 0.043 Uiso 1 1 calc R
B9 B 0.4789(3) 0.4706(2) 0.7020(2) 0.0462(6) Uani 1 1 d .
H9 H 0.4020 0.4247 0.6578 0.055 Uiso 1 1 calc R
B10 B 0.5387(3) 0.3998(2) 0.7932(2) 0.0483(7) Uani 1 1 d .
H10 H 0.5014 0.3076 0.8084 0.058 Uiso 1 1 calc R
B11 B 0.7023(3) 0.4480(2) 0.8078(2) 0.0431(6) Uani 1 1 d .
H11 H 0.7732 0.3884 0.8335 0.052 Uiso 1 1 calc R
B12 B 0.6368(3) 0.4157(2) 0.6991(2) 0.0423(6) Uani 1 1 d .
H12 H 0.6633 0.3333 0.6532 0.051 Uiso 1 1 calc R

loop_
_atom_site_aniso_label
_atom_site_aniso_U_11
_atom_site_aniso_U_22
_atom_site_aniso_U_33
_atom_site_aniso_U_23
_atom_site_aniso_U_13
_atom_site_aniso_U_12
Ru1 0.02485(9) 0.02220(8) 0.02609(8) 0.00303(5) 0.00096(5) -0.00015(5)
P1 0.0254(2) 0.0271(2) 0.0267(2) 0.00441(18) 0.00221(18) -0.00147(18)
N1 0.0364(9) 0.0350(9) 0.0313(8) 0.0056(7) -0.0004(7) 0.0022(7)
C1 0.0279(10) 0.0280(9) 0.0350(10) 0.0057(8) 0.0103(8) -0.0010(7)
C2 0.0316(10) 0.0302(10) 0.0351(10) 0.0087(8) 0.0084(8) 0.0016(8)
C11 0.0385(11) 0.0333(10) 0.0344(10) -0.0007(8) 0.0142(9) -0.0016(8)
C12 0.0470(14) 0.0461(14) 0.0770(18) -0.0069(13) 0.0358(13) -0.0007(11)
C13 0.091(2) 0.0500(15) 0.0296(11) 0.0036(10) 0.0097(12) -0.0020(14)
C14 0.0303(10) 0.0272(9) 0.0326(10) -0.0035(8) 0.0074(8) 0.0021(7)
C15 0.0369(11) 0.0345(11) 0.0333(10) -0.0065(8) 0.0033(8) 0.0016(9)
C16 0.0483(13) 0.0261(10) 0.0525(13) -0.0061(9) 0.0105(11) -0.0027(9)
C17 0.0498(14) 0.0302(11) 0.0572(14) 0.0072(10) 0.0079(11) 0.0135(10)
C18 0.0277(10) 0.0348(11) 0.0479(12) 0.0001(9) 0.0036(9) 0.0091(8)
C21 0.0245(9) 0.0375(11) 0.0363(10) 0.0127(8) 0.0011(8) -0.0016(8)
C22 0.0375(12) 0.0549(14) 0.0354(11) 0.0102(10) 0.0003(9) 0.0042(10)
C23 0.0510(15) 0.0770(19) 0.0354(12) 0.0185(12) -0.0016(11) -0.0008(13)
C24 0.0495(15) 0.078(2) 0.0598(17) 0.0416(15) -0.0101(13) -0.0049(14)
C25 0.0429(14) 0.0460(14) 0.0775(19) 0.0293(13) -0.0043(13) 0.0028(11)
C26 0.0336(11) 0.0394(12) 0.0523(13) 0.0108(10) 0.0011(10) 0.0000(9)
C27 0.0348(11) 0.0325(10) 0.0327(10) 0.0052(8) 0.0111(8) 0.0005(8)
C28 0.0446(13) 0.0374(11) 0.0354(11) 0.0039(9) 0.0067(9) 0.0023(9)
C29 0.0736(19) 0.0506(15) 0.0395(13) -0.0049(11) 0.0103(12) -0.0003(13)
C30 0.076(2) 0.0677(19) 0.0547(16) -0.0101(14) 0.0369(15) -0.0005(16)
C31 0.0525(17) 0.077(2) 0.082(2) -0.0127(17) 0.0395(16) -0.0060(15)
C32 0.0373(13) 0.0614(16) 0.0573(15) -0.0091(13) 0.0167(11) -0.0060(11)
C33 0.0303(10) 0.0334(10) 0.0331(10) 0.0032(8) 0.0037(8) -0.0069(8)
C34 0.0303(11) 0.0477(13) 0.0397(11) 0.0031(10) 0.0021(9) -0.0043(9)
C35 0.0359(12) 0.0571(15) 0.0500(14) -0.0046(12) 0.0011(10) -0.0163(11)
C36 0.0547(16) 0.0445(14) 0.0646(17) -0.0039(12) 0.0111(13) -0.0241(12)
C37 0.0597(16) 0.0365(12) 0.0622(16) 0.0105(11) 0.0071(13) -0.0108(11)
C38 0.0370(12) 0.0387(11) 0.0420(12) 0.0089(9) 0.0006(9) -0.0065(9)
C39 0.0446(13) 0.0499(13) 0.0409(12) 0.0162(10) 0.0003(10) -0.0011(10)
C40 0.0655(18) 0.081(2) 0.0425(14) 0.0276(14) 0.0114(13) 0.0095(15)
C41 0.076(2) 0.106(3) 0.0307(13) 0.0135(14) -0.0047(13) 0.0190(19)
C42 0.0575(17) 0.085(2) 0.0395(13) 0.0024(13) -0.0150(12) 0.0005(15)
C43 0.0418(13) 0.0509(14) 0.0390(12) 0.0064(10) -0.0066(10) -0.0007(10)
B3 0.0269(10) 0.0265(10) 0.0289(10) 0.0008(8) 0.0053(8) 0.0000(8)
B4 0.0305(12) 0.0303(11) 0.0415(13) -0.0017(9) 0.0010(10) -0.0039(9)
B5 0.0328(13) 0.0332(12) 0.0612(16) 0.0011(11) 0.0160(12) -0.0073(10)
B6 0.0475(15) 0.0343(13) 0.0495(15) 0.0151(11) 0.0186(12) -0.0007(11)
B7 0.0325(12) 0.0246(10) 0.0390(12) 0.0022(9) 0.0095(9) -0.0002(9)
B8 0.0366(12) 0.0312(12) 0.0380(12) -0.0047(9) 0.0035(10) -0.0045(9)
B9 0.0375(14) 0.0339(13) 0.0625(17) -0.0091(12) 0.0077(12) -0.0104(10)
B10 0.0471(15) 0.0284(12) 0.0693(19) 0.0070(12) 0.0209(14) -0.0046(11)
B11 0.0446(15) 0.0292(12) 0.0580(16) 0.0140(11) 0.0146(12) 0.0046(10)
B12 0.0405(14) 0.0262(11) 0.0578(16) -0.0029(11) 0.0135(12) -0.0045(10)

loop_
_atom_type_symbol
_atom_type_description
_atom_type_scat_dispersion_real
_atom_type_scat_dispersion_imag
_atom_type_scat_source
C C 0.0033 0.0016 'International Tables Vol C Tables 4.2.6.8 and 6.1.1.4'
H H 0.0000 0.0000 'International Tables Vol C Tables 4.2.6.8 and 6.1.1.4'
B B 0.0013 0.0007 'International Tables Vol C Tables 4.2.6.8 and 6.1.1.4'
P P 0.1023 0.0942 'International Tables Vol C Tables 4.2.6.8 and 6.1.1.4'
Ru Ru -1.2594 0.8363 'International Tables Vol C Tables 4.2.6.8 and 6.1.1.4'
N N 0.0061 0.0033 'International Tables Vol C Tables 4.2.6.8 and 6.1.1.4'

loop_
_geom_angle_atom_site_label_1
_geom_angle_atom_site_label_2
_geom_angle_atom_site_label_3
_geom_angle
B3 Ru1 N1 93.51(8)
B3 Ru1 C14 81.21(8)
N1 Ru1 C14 135.04(7)
B3 Ru1 C15 108.20(8)
N1 Ru1 C15 152.18(8)
C14 Ru1 C15 38.13(8)
B3 Ru1 C18 95.00(8)
N1 Ru1 C18 98.73(8)
C14 Ru1 C18 38.42(8)
C15 Ru1 C18 63.06(8)
B3 Ru1 C17 132.23(9)
N1 Ru1 C17 91.36(8)
C14 Ru1 C17 62.76(8)
C15 Ru1 C17 61.23(9)
C18 Ru1 C17 37.40(8)
B3 Ru1 P1 94.39(6)
N1 Ru1 P1 96.28(5)
C14 Ru1 P1 128.55(6)
C15 Ru1 P1 99.09(6)
C18 Ru1 P1 161.74(6)
C17 Ru1 P1 132.20(7)
B3 Ru1 C16 142.94(8)
N1 Ru1 C16 116.81(8)
C14 Ru1 C16 62.45(8)
C15 Ru1 C16 36.95(8)
C18 Ru1 C16 61.43(8)
C17 Ru1 C16 35.29(9)
P1 Ru1 C16 102.34(6)
C21 P1 C27 101.72(10)
C21 P1 C33 100.22(9)
C27 P1 C33 100.70(9)
C21 P1 Ru1 116.45(6)
C27 P1 Ru1 120.52(7)
C33 P1 Ru1 114.16(7)
C39 N1 C43 115.93(19)
C39 N1 Ru1 124.57(15)
C43 N1 Ru1 119.29(15)
C11 C1 C2 118.85(17)
C11 C1 B4 120.45(17)
C2 C1 B4 108.86(15)
C11 C1 B5 123.09(16)
C2 C1 B5 109.90(16)
B4 C1 B5 63.05(15)
C11 C1 B6 119.50(17)
C2 C1 B6 61.89(13)
B4 C1 B6 113.20(17)
B5 C1 B6 61.34(15)
C11 C1 B3 111.78(15)
C2 C1 B3 61.87(11)
B4 C1 B3 62.35(13)
B5 C1 B3 116.11(16)
B6 C1 B3 116.50(15)
C1 C2 B7 112.83(16)
C1 C2 B11 111.93(17)
B7 C2 B11 63.02(14)
C1 C2 B6 62.29(13)
B7 C2 B6 114.56(17)
B11 C2 B6 61.70(14)
C1 C2 B3 65.95(12)
B7 C2 B3 62.43(12)
B11 C2 B3 117.37(17)
B6 C2 B3 120.33(17)
C14 C11 C13 109.17(19)
C14 C11 C12 108.71(19)
C13 C11 C12 107.2(2)
C14 C11 C1 108.82(15)
C13 C11 C1 112.51(19)
C12 C11 C1 110.37(18)
C15 C14 C18 107.02(19)
C15 C14 C11 126.35(19)
C18 C14 C11 126.47(19)
C15 C14 Ru1 72.18(11)
C18 C14 Ru1 72.29(12)
C11 C14 Ru1 124.36(13)
C14 C15 C16 108.7(2)
C14 C15 Ru1 69.69(11)
C16 C15 Ru1 75.61(12)
C17 C16 C15 107.9(2)
C17 C16 Ru1 71.16(12)
C15 C16 Ru1 67.44(11)
C16 C17 C18 109.3(2)
C16 C17 Ru1 73.55(13)
C18 C17 Ru1 68.65(11)
C17 C18 C14 107.1(2)
C17 C18 Ru1 73.95(12)
C14 C18 Ru1 69.29(11)
C26 C21 C22 118.2(2)
C26 C21 P1 123.04(17)
C22 C21 P1 118.58(16)
C23 C22 C21 121.0(2)
C24 C23 C22 119.9(3)
C23 C24 C25 120.1(2)
C24 C25 C26 120.1(2)
C21 C26 C25 120.7(2)
C28 C27 C32 118.4(2)
C28 C27 P1 118.92(16)
C32 C27 P1 122.66(18)
C27 C28 C29 120.5(2)
C30 C29 C28 120.3(3)
C29 C30 C31 119.8(2)
C30 C31 C32 120.6(3)
C31 C32 C27 120.3(3)
C38 C33 C34 118.0(2)
C38 C33 P1 119.07(16)
C34 C33 P1 122.93(17)
C35 C34 C33 120.5(2)
C36 C35 C34 120.5(2)
C35 C36 C37 120.0(2)
C36 C37 C38 120.0(3)
C33 C38 C37 120.9(2)
N1 C39 C40 123.3(2)
C41 C40 C39 119.6(3)
C40 C41 C42 118.2(2)
C41 C42 C43 119.5(3)
N1 C43 C42 123.5(2)
C2 B3 B8 97.85(15)
C2 B3 B7 55.43(12)
B8 B3 B7 58.08(13)
C2 B3 B4 94.47(14)
B8 B3 B4 57.57(13)
B7 B3 B4 100.64(15)
C2 B3 C1 52.18(10)
B8 B3 C1 97.49(14)
B7 B3 C1 96.63(14)
B4 B3 C1 53.65(12)
C2 B3 Ru1 121.05(13)
B8 B3 Ru1 140.28(15)
B7 B3 Ru1 137.91(14)
B4 B3 Ru1 121.02(13)
C1 B3 Ru1 112.04(12)
C1 B4 B8 107.23(17)
C1 B4 B9 106.12(18)
B8 B4 B9 60.99(14)
C1 B4 B5 59.53(14)
B8 B4 B5 109.06(18)
B9 B4 B5 59.46(15)
C1 B4 B3 64.00(12)
B8 B4 B3 60.19(13)
B9 B4 B3 112.01(17)
B5 B4 B3 114.56(18)
C1 B5 B9 105.01(17)
C1 B5 B10 105.78(18)
B9 B5 B10 60.61(17)
C1 B5 B6 59.80(14)
B9 B5 B6 108.48(19)
B10 B5 B6 59.86(17)
C1 B5 B4 57.41(13)
B9 B5 B4 60.16(15)
B10 B5 B4 108.03(18)
B6 B5 B4 107.35(17)
C2 B6 C1 55.82(12)
C2 B6 B10 104.38(18)
C1 B6 B10 105.2(2)
C2 B6 B5 103.14(18)
C1 B6 B5 58.85(14)
B10 B6 B5 60.04(16)
C2 B6 B11 58.71(13)
C1 B6 B11 104.29(17)
B10 B6 B11 60.18(16)
B5 B6 B11 107.6(2)
C2 B7 B8 104.75(16)
C2 B7 B12 104.55(16)
B8 B7 B12 60.86(15)
C2 B7 B11 59.23(13)
B8 B7 B11 108.59(18)
B12 B7 B11 59.42(15)
C2 B7 B3 62.13(12)
B8 B7 B3 60.85(13)
B12 B7 B3 112.44(17)
B11 B7 B3 113.88(16)
B7 B8 B4 106.31(17)
B7 B8 B12 59.98(14)
B4 B8 B12 106.52(18)
B7 B8 B9 107.10(19)
B4 B8 B9 59.81(14)
B12 B8 B9 59.21(15)
B7 B8 B3 61.07(13)
B4 B8 B3 62.24(13)
B12 B8 B3 111.89(18)
B9 B8 B3 112.75(17)
B5 B9 B12 107.7(2)
B5 B9 B4 60.38(15)
B12 B9 B4 106.90(18)
B5 B9 B10 59.69(17)
B12 B9 B10 59.98(16)
B4 B9 B10 107.48(19)
B5 B9 B8 108.36(17)
B12 B9 B8 60.31(15)
B4 B9 B8 59.20(14)
B10 B9 B8 108.48(19)
B6 B10 B5 60.10(16)
B6 B10 B11 60.12(16)
B5 B10 B11 107.64(18)
B6 B10 B12 108.08(18)
B5 B10 B12 107.61(19)
B11 B10 B12 59.66(16)
B6 B10 B9 107.94(18)
B5 B10 B9 59.69(16)
B11 B10 B9 107.36(19)
B12 B10 B9 59.85(16)
C2 B11 B12 104.07(18)
C2 B11 B6 59.60(13)
B12 B11 B6 108.3(2)
C2 B11 B10 104.68(18)
B12 B11 B10 60.38(17)
B6 B11 B10 59.70(16)
C2 B11 B7 57.75(12)
B12 B11 B7 60.25(15)
B6 B11 B7 108.44(17)
B10 B11 B7 108.5(2)
B11 B12 B9 107.85(19)
B11 B12 B10 59.96(17)
B9 B12 B10 60.18(17)
B11 B12 B7 60.32(14)
B9 B12 B7 107.44(17)
B10 B12 B7 108.20(18)
B11 B12 B8 107.94(17)
B9 B12 B8 60.48(15)
B10 B12 B8 108.77(18)
B7 B12 B8 59.15(13)

loop_
_geom_bond_atom_site_label_1
_geom_bond_atom_site_label_2
_geom_bond_distance
Ru1 B3 2.094(2)
Ru1 N1 2.1463(17)
Ru1 C14 2.1632(19)
Ru1 C15 2.196(2)
Ru1 C18 2.203(2)
Ru1 C17 2.273(2)
Ru1 P1 2.2876(6)
Ru1 C16 2.303(2)
P1 C21 1.849(2)
P1 C27 1.851(2)
P1 C33 1.864(2)
N1 C39 1.340(3)
N1 C43 1.344(3)
C1 C11 1.555(3)
C1 C2 1.623(3)
C1 B4 1.681(3)
C1 B5 1.720(3)
C1 B6 1.737(3)
C1 B3 1.876(3)
C2 B7 1.688(3)
C2 B11 1.715(3)
C2 B6 1.731(3)
C2 B3 1.812(3)
C11 C14 1.527(3)
C11 C13 1.536(3)
C11 C12 1.539(3)
C14 C15 1.424(3)
C14 C18 1.437(3)
C15 C16 1.429(3)
C16 C17 1.388(4)
C17 C18 1.437(3)
C21 C26 1.388(3)
C21 C22 1.394(3)
C22 C23 1.391(3)
C23 C24 1.371(4)
C24 C25 1.381(4)
C25 C26 1.392(3)
C27 C28 1.389(3)
C27 C32 1.390(3)
C28 C29 1.395(3)
C29 C30 1.365(4)
C30 C31 1.375(4)
C31 C32 1.387(4)
C33 C38 1.391(3)
C33 C34 1.395(3)
C34 C35 1.392(3)
C35 C36 1.368(4)
C36 C37 1.375(4)
C37 C38 1.394(3)
C39 C40 1.382(3)
C40 C41 1.357(4)
C41 C42 1.371(4)
C42 C43 1.371(3)
B3 B8 1.813(3)
B3 B7 1.817(3)
B3 B4 1.849(3)
B4 B8 1.764(3)
B4 B9 1.775(3)
B4 B5 1.779(4)
B5 B9 1.762(4)
B5 B10 1.762(4)
B5 B6 1.763(4)
B6 B10 1.759(4)
B6 B11 1.767(4)
B7 B8 1.762(4)
B7 B12 1.777(3)
B7 B11 1.778(3)
B8 B12 1.793(4)
B8 B9 1.796(4)
B9 B12 1.773(4)
B9 B10 1.779(5)
B10 B11 1.768(4)
B10 B12 1.775(4)
B11 B12 1.762(4)
